data_4116715
loop_
_publ_author_name
'F. Albert Cotton'
'Lee M. Daniels'
'Glenn T. Jordan'
'Chun Lin'
'Carlos A. Murillo'

_publ_section_title
;
 Tetranuclear Complexes Containing Quadruply Bonded Dimolybdenum Units
 Joined by \m-Hydride Ions
;
_journal_name_full 'Journal of the American Chemical Society'
_journal_page_first 3398
_journal_page_last 3401
_journal_paper_doi 10.1021/ja973947i
_journal_volume 120
_journal_year 1998
_chemical_compound_source synthesis
_chemical_formula_sum 'C96 H106 Mo4 N12 O12'
_chemical_formula_weight 2003.69
_space_group_IT_number 2
_symmetry_cell_setting triclinic
_symmetry_space_group_name_Hall '-P 1'
_symmetry_space_group_name_H-M 'P -1'
_atom_sites_solution_hydrogens geom
_atom_sites_solution_primary direct
_atom_sites_solution_secondary difmap
_audit_creation_method SHELXL
_cell_angle_alpha 110.28(1)
_cell_angle_beta 94.90(1)
_cell_angle_gamma 108.55(1)
_cell_formula_units_Z 1
_cell_length_a 13.487(2)
_cell_length_b 13.665(2)
_cell_length_c 14.354(2)
_cell_measurement_reflns_used 250
_cell_measurement_temperature 213(2)
_cell_measurement_theta_max 20.8
_cell_measurement_theta_min 9.1
_cell_volume 2294.9(6)
_computing_cell_refinement MADNES
_computing_data_collection MADNES
_computing_data_reduction PROCOR
_computing_molecular_graphics 'SHELXTL V5 (Sheldrick, 1990)'
_computing_publication_material 'SHELXTL V5 (Sheldrick, 1990)'
_computing_structure_refinement 'SHELXL-93 (Sheldrick, 1993)'
_computing_structure_solution 'SHELXS-86 (Sheldrick, 1990)'
_diffrn_ambient_temperature 213(2)
_diffrn_measurement_device 'Nonius FAST area detector'
_diffrn_measurement_method 'Ellipsoid-mask fitting'
_diffrn_radiation_monochromator graphite
_diffrn_radiation_source 'fine-focus sealed tube'
_diffrn_radiation_type MoK\a
_diffrn_radiation_wavelength 0.71073
_diffrn_reflns_av_R_equivalents 0.0396
_diffrn_reflns_av_sigmaI/netI 0.0354
_diffrn_reflns_limit_h_max 16
_diffrn_reflns_limit_h_min -15
_diffrn_reflns_limit_k_max 16
_diffrn_reflns_limit_k_min -16
_diffrn_reflns_limit_l_max 16
_diffrn_reflns_limit_l_min -16
_diffrn_reflns_number 14679
_diffrn_reflns_theta_max 25.12
_diffrn_reflns_theta_min 2.22
_diffrn_standards_number 'none (area detector data)'
_exptl_absorpt_coefficient_mu 0.601
_exptl_absorpt_correction_T_max 0.916
_exptl_absorpt_correction_T_min 0.737
_exptl_absorpt_correction_type 'empirical (Blessing, 1995)'
_exptl_crystal_colour brown
_exptl_crystal_density_diffrn 1.450
_exptl_crystal_description prism
_exptl_crystal_F_000 1032
_exptl_crystal_size_max 0.36
_exptl_crystal_size_mid 0.28
_exptl_crystal_size_min 0.15
_refine_diff_density_max 1.090
_refine_diff_density_min -0.437
_refine_diff_density_rms 0.089
_refine_ls_extinction_method none
_refine_ls_goodness_of_fit_all 1.118
_refine_ls_goodness_of_fit_obs 1.112
_refine_ls_hydrogen_treatment mixed
_refine_ls_matrix_type full
_refine_ls_number_parameters 550
_refine_ls_number_reflns 7603
_refine_ls_number_restraints 35
_refine_ls_restrained_S_all 1.127
_refine_ls_restrained_S_obs 1.113
_refine_ls_R_factor_all 0.0525
_refine_ls_R_factor_obs 0.0451
_refine_ls_shift/esd_max 0.006
_refine_ls_shift/esd_mean 0.001
_refine_ls_structure_factor_coef Fsqd
_refine_ls_weighting_details 'w=1/[\s^2^(Fo^2^)+(0.0360P)^2^+6.6000P] where P=(Fo^2^+2Fc^2^)/3'
_refine_ls_weighting_scheme calc
_refine_ls_wR_factor_all 0.1141
_refine_ls_wR_factor_obs 0.1061
_reflns_number_observed 6806
_reflns_number_total 7613
_reflns_observed_criterion >2sigma(I)
_cod_data_source_file ja973947i_2.cif
_cod_data_source_block cmpd_2
_cod_depositor_comments
;
The following automatic conversions were performed:

'_refine_ls_weighting_scheme' value 'calc
w=1/[\s^2^(Fo^2^)+(0.0360P)^2^+6.6000P] where P=(Fo^2^+2Fc^2^)/3' was
changed to 'calc'. New tag '_refine_ls_weighting_details' was
created. The value of the new tag was set to
'w=1/[\s^2^(Fo^2^)+(0.0360P)^2^+6.6000P] where P=(Fo^2^+2Fc^2^)/3'.

Automatic conversion script
Id: cif_fix_values 3143 2015-03-26 13:38:13Z robertas 
;
_cod_database_code 4116715

loop_
_symmetry_equiv_pos_as_xyz
'x, y, z'
'-x, -y, -z'

loop_
_atom_site_aniso_label
_atom_site_aniso_U_11
_atom_site_aniso_U_22
_atom_site_aniso_U_33
_atom_site_aniso_U_23
_atom_site_aniso_U_13
_atom_site_aniso_U_12
Mo1 0.0255(2) 0.0227(2) 0.0201(2) 0.00534(13) 0.00162(14) 0.01155(14)
Mo2 0.0242(2) 0.0233(2) 0.0191(2) 0.00449(13) 0.00199(13) 0.01145(14)
N1 0.031(2) 0.023(2) 0.022(2) 0.0035(13) 0.0021(14) 0.0117(14)
N2 0.033(2) 0.024(2) 0.028(2) 0.0077(14) 0.0012(15) 0.0133(14)
N3 0.027(2) 0.034(2) 0.028(2) 0.0094(15) 0.0041(15) 0.0124(15)
N4 0.031(2) 0.032(2) 0.027(2) 0.0125(14) 0.004(2) 0.0098(15)
N5 0.030(2) 0.029(2) 0.022(2) 0.0072(14) 0.0050(14) 0.0178(14)
N6 0.029(2) 0.026(2) 0.020(2) 0.0043(13) 0.0018(14) 0.0154(14)
C1 0.027(2) 0.025(2) 0.025(2) 0.003(2) 0.005(2) 0.014(2)
C2 0.039(2) 0.031(2) 0.034(2) 0.011(2) 0.003(2) 0.010(2)
C3 0.044(3) 0.023(2) 0.037(2) 0.002(2) -0.001(2) 0.008(2)
C4 0.035(2) 0.029(2) 0.028(2) -0.004(2) 0.002(2) 0.012(2)
C5 0.060(3) 0.061(3) 0.029(3) 0.004(2) -0.005(2) 0.018(3)
C6 0.033(2) 0.035(2) 0.028(2) 0.008(2) 0.005(2) 0.014(2)
C7 0.031(2) 0.024(2) 0.029(2) 0.005(2) 0.008(2) 0.012(2)
O1 0.063(2) 0.042(2) 0.027(2) -0.0006(14) -0.008(2) 0.015(2)
O2 0.062(8) 0.054(7) 0.075(8) 0.042(6) 0.000(5) 0.023(5)
O2' 0.099(15) 0.058(8) 0.048(7) 0.027(6) -0.008(8) 0.051(9)
C15 0.034(2) 0.023(2) 0.031(2) 0.006(2) 0.003(2) 0.015(2)
C16 0.022(2) 0.032(2) 0.028(2) 0.008(2) 0.002(2) 0.009(2)
C17 0.029(2) 0.040(2) 0.031(2) 0.005(2) 0.005(2) 0.018(2)
C18 0.036(2) 0.044(3) 0.026(2) 0.003(2) 0.003(2) 0.014(2)
C19 0.027(2) 0.057(3) 0.038(3) 0.012(2) 0.000(2) 0.018(2)
C20 0.060(3) 0.071(4) 0.044(3) 0.017(3) -0.006(3) 0.032(3)
C21 0.042(3) 0.082(4) 0.034(3) 0.013(2) 0.012(2) 0.038(3)
C22 0.039(3) 0.062(3) 0.025(2) 0.007(2) 0.006(2) 0.024(2)
O3 0.041(2) 0.107(3) 0.040(2) 0.014(2) -0.002(2) 0.042(2)
C23 0.030(2) 0.037(2) 0.033(2) 0.018(2) 0.003(2) 0.008(2)
C24 0.046(3) 0.046(3) 0.048(3) 0.023(2) 0.012(2) 0.019(2)
C25 0.068(4) 0.066(3) 0.055(3) 0.043(3) 0.017(3) 0.033(3)
C26 0.084(4) 0.075(4) 0.044(3) 0.039(3) 0.023(3) 0.037(3)
C27 0.240(13) 0.199(11) 0.078(5) 0.097(7) 0.101(7) 0.150(10)
C28 0.097(5) 0.082(4) 0.053(3) 0.039(3) 0.040(3) 0.059(4)
C29 0.069(4) 0.068(3) 0.045(3) 0.035(3) 0.022(3) 0.043(3)
O4 0.156(5) 0.138(5) 0.063(3) 0.074(3) 0.055(3) 0.090(4)
C30 0.028(2) 0.033(2) 0.033(2) 0.013(2) 0.006(2) 0.009(2)
O5 0.053(3) 0.063(3) 0.059(3) 0.038(3) -0.005(2) 0.022(2)
O5' 0.053(3) 0.063(3) 0.059(3) 0.038(3) -0.005(2) 0.022(2)
C38 0.025(2) 0.029(2) 0.023(2) 0.003(2) 0.004(2) 0.016(2)
C39 0.044(3) 0.030(2) 0.030(2) 0.010(2) 0.003(2) 0.017(2)
C40 0.051(3) 0.045(3) 0.028(2) 0.017(2) 0.004(2) 0.024(2)
C41 0.044(3) 0.038(2) 0.020(2) 0.002(2) 0.000(2) 0.023(2)
C42 0.082(4) 0.046(3) 0.030(3) -0.006(2) -0.012(3) 0.029(3)
C43 0.039(2) 0.028(2) 0.025(2) 0.001(2) 0.000(2) 0.018(2)
C44 0.036(2) 0.030(2) 0.024(2) 0.007(2) 0.003(2) 0.019(2)
O6 0.072(2) 0.049(2) 0.021(2) 0.0023(14) -0.007(2) 0.032(2)
C45 0.030(2) 0.023(2) 0.029(2) 0.006(2) 0.008(2) 0.016(2)

loop_
_atom_site_label
_atom_site_type_symbol
_atom_site_fract_x
_atom_site_fract_y
_atom_site_fract_z
_atom_site_U_iso_or_equiv
_atom_site_thermal_displace_type
_atom_site_occupancy
_atom_site_calc_flag
_atom_site_refinement_flags
_atom_site_disorder_group
Mo1 Mo 0.09075(3) 0.55141(3) -0.09287(2) 0.02324(10) Uani 1 d . .
Mo2 Mo 0.16581(3) 0.56868(3) 0.04921(2) 0.02286(10) Uani 1 d . .
HY H- 0.0579(34) 0.5154(35) 0.1114(32) 0.001 Uiso 1 d . .
N1 N 0.1613(3) 0.7324(3) 0.1239(2) 0.0268(7) Uani 1 d . .
N2 N 0.0799(3) 0.7137(3) -0.0318(3) 0.0288(7) Uani 1 d . .
N3 N 0.3252(3) 0.6425(3) 0.0280(3) 0.0304(7) Uani 1 d . .
N4 N 0.2427(3) 0.6203(3) -0.1281(3) 0.0301(7) Uani 1 d . .
N5 N 0.1761(3) 0.4045(3) -0.0140(2) 0.0263(7) Uani 1 d . .
N6 N 0.0919(3) 0.3859(3) -0.1695(2) 0.0252(7) Uani 1 d . .
C1 C 0.2114(3) 0.8029(3) 0.2274(3) 0.0269(8) Uani 1 d . .
C2 C 0.2634(4) 0.9196(4) 0.2615(3) 0.0362(10) Uani 1 d . .
H2 H 0.2616(4) 0.9541(4) 0.2161(3) 0.043 Uiso 1 calc R .
C3 C 0.3173(4) 0.9842(4) 0.3618(3) 0.0396(10) Uani 1 d . .
H3 H 0.3498(4) 1.0618(4) 0.3837(3) 0.048 Uiso 1 calc R .
C4 C 0.3233(3) 0.9338(3) 0.4299(3) 0.0360(10) Uani 1 d . .
C5 C 0.4006(5) 0.9548(5) 0.5942(4) 0.0561(14) Uani 1 d . .
H5A H 0.3343(6) 0.9164(28) 0.6083(24) 0.084 Uiso 1 calc R .
H5B H 0.4483(26) 1.0118(6) 0.6566(12) 0.084 Uiso 1 calc R .
H5C H 0.4329(29) 0.9020(25) 0.5630(13) 0.084 Uiso 1 calc R .
C6 C 0.2726(3) 0.8185(4) 0.3978(3) 0.0328(9) Uani 1 d . .
H6 H 0.2754(3) 0.7840(4) 0.4431(3) 0.039 Uiso 1 calc R .
C7 C 0.2175(3) 0.7550(3) 0.2971(3) 0.0289(9) Uani 1 d . .
H7 H 0.1835(3) 0.6777(3) 0.2758(3) 0.035 Uiso 1 calc R .
O1 O 0.3804(3) 1.0055(3) 0.5272(2) 0.0506(9) Uani 1 d . .
C8 C 0.0496(8) 0.7672(7) -0.0941(7) 0.0259(12) Uiso 0.527(15) d PD 1
C9 C 0.0938(9) 0.8806(7) -0.0724(7) 0.0362(15) Uiso 0.527(15) d PD 1
H9 H 0.1514(9) 0.9263(7) -0.0171(7) 0.043 Uiso 0.527(15) calc PR 1
C10 C 0.0555(10) 0.9278(8) -0.1296(7) 0.043(2) Uiso 0.527(15) d PD 1
H10 H 0.0853(10) 1.0051(8) -0.1111(7) 0.052 Uiso 0.527(15) calc PR 1
C11 C -0.0254(9) 0.8632(8) -0.2131(7) 0.040(2) Uiso 0.527(15) d PD 1
C12 C -0.1409(11) 0.8564(12) -0.3520(9) 0.052(3) Uiso 0.527(15) d PD 1
H12A H -0.1557(47) 0.9050(12) -0.3813(34) 0.079 Uiso 0.527(15) calc PR 1
H12B H -0.2050(23) 0.8152(54) -0.3366(13) 0.079 Uiso 0.527(15) calc PR 1
H12C H -0.1167(28) 0.8047(47) -0.3994(25) 0.079 Uiso 0.527(15) calc PR 1
C13 C -0.0638(9) 0.7479(8) -0.2439(8) 0.039(2) Uiso 0.527(15) d PD 1
H13 H -0.1148(9) 0.7022(8) -0.3044(8) 0.046 Uiso 0.527(15) calc PR 1
C14 C -0.0260(9) 0.6996(8) -0.1842(8) 0.0327(14) Uiso 0.527(15) d PD 1
H14 H -0.0518(9) 0.6219(8) -0.2051(8) 0.039 Uiso 0.527(15) calc PR 1
O2 O -0.0609(14) 0.9213(13) -0.2619(15) 0.060(4) Uani 0.527(15) d PD 1
C8' C 0.0287(9) 0.7576(8) -0.0871(8) 0.0259(12) Uiso 0.473(15) d PD 2
C9' C 0.0600(10) 0.8750(8) -0.0582(8) 0.0362(15) Uiso 0.473(15) d PD 2
H9' H 0.1104(10) 0.9240(8) 0.0019(8) 0.043 Uiso 0.473(15) calc PR 2
C10' C 0.0163(12) 0.9175(9) -0.1188(8) 0.043(2) Uiso 0.473(15) d PD 2
H10' H 0.0356(12) 0.9948(9) -0.0978(8) 0.052 Uiso 0.473(15) calc PR 2
C11' C -0.0571(10) 0.8448(9) -0.2118(8) 0.040(2) Uiso 0.473(15) d PD 2
C12' C -0.1722(12) 0.8222(14) -0.3600(9) 0.055(4) Uiso 0.473(15) d PD 2
H12D H -0.1982(58) 0.8662(16) -0.3881(36) 0.083 Uiso 0.473(15) calc PR 2
H12E H -0.2312(38) 0.7693(53) -0.3487(15) 0.083 Uiso 0.473(15) calc PR 2
H12F H -0.1378(23) 0.7826(58) -0.4068(25) 0.083 Uiso 0.473(15) calc PR 2
C13' C -0.0882(10) 0.7305(9) -0.2391(8) 0.039(2) Uiso 0.473(15) d PD 2
H13' H -0.1381(10) 0.6811(9) -0.2995(8) 0.046 Uiso 0.473(15) calc PR 2
C14' C -0.0460(9) 0.6893(9) -0.1777(8) 0.0327(14) Uiso 0.473(15) d PD 2
H14' H -0.0686(9) 0.6119(9) -0.1979(8) 0.039 Uiso 0.473(15) calc PR 2
O2' O -0.0961(18) 0.8956(13) -0.2645(13) 0.063(6) Uani 0.473(15) d PD 2
C15 C 0.1170(3) 0.7728(3) 0.0672(3) 0.0301(9) Uani 1 d . .
H15 H 0.1121(3) 0.8428(3) 0.0973(3) 0.036 Uiso 1 calc R .
C16 C 0.4234(3) 0.6686(3) 0.0940(3) 0.0288(9) Uani 1 d . .
C17 C 0.4392(3) 0.7226(4) 0.1982(3) 0.0350(10) Uani 1 d . .
H17 H 0.3872(3) 0.7482(4) 0.2246(3) 0.042 Uiso 1 calc R .
C18 C 0.5297(4) 0.7400(4) 0.2647(3) 0.0384(10) Uani 1 d . .
H18 H 0.5373(4) 0.7754(4) 0.3346(3) 0.046 Uiso 1 calc R .
C19 C 0.6084(4) 0.7046(4) 0.2272(4) 0.0420(11) Uani 1 d . .
C20 C 0.7117(5) 0.7502(5) 0.3894(4) 0.0593(14) Uani 1 d . .
H20A H 0.7781(16) 0.7504(34) 0.4196(6) 0.089 Uiso 1 calc R .
H20B H 0.6530(19) 0.6989(20) 0.4028(4) 0.089 Uiso 1 calc R .
H20C H 0.7104(34) 0.8244(15) 0.4180(6) 0.089 Uiso 1 calc R .
C21 C 0.5941(4) 0.6508(5) 0.1227(4) 0.0511(13) Uani 1 d . .
H21 H 0.6467(4) 0.6264(5) 0.0965(4) 0.061 Uiso 1 calc R .
C22 C 0.5036(4) 0.6329(4) 0.0572(3) 0.0437(11) Uani 1 d . .
H22 H 0.4958(4) 0.5964(4) -0.0125(3) 0.052 Uiso 1 calc R .
O3 O 0.7023(3) 0.7165(4) 0.2844(3) 0.0638(11) Uani 1 d . .
C23 C 0.2555(3) 0.6217(4) -0.2258(3) 0.0336(9) Uani 1 d . .
C24 C 0.2138(4) 0.6844(4) -0.2642(4) 0.0448(11) Uani 1 d . .
H24 H 0.1787(4) 0.7270(4) -0.2257(4) 0.054 Uiso 1 calc R .
C25 C 0.2241(5) 0.6837(5) -0.3592(4) 0.0549(14) Uani 1 d . .
H25 H 0.1961(5) 0.7260(5) -0.3842(4) 0.066 Uiso 1 calc R .
C26 C 0.2750(5) 0.6218(5) -0.4164(4) 0.0604(15) Uani 1 d . .
C27 C 0.3344(10) 0.5678(10) -0.5727(6) 0.138(4) Uani 1 d . .
H27A H 0.4102(10) 0.6052(41) -0.5451(38) 0.207 Uiso 1 calc R .
H27B H 0.3184(59) 0.5650(67) -0.6402(19) 0.207 Uiso 1 calc R .
H27C H 0.3117(52) 0.4927(23) -0.5751(55) 0.207 Uiso 1 calc R .
C28 C 0.3146(5) 0.5563(5) -0.3815(4) 0.065(2) Uani 1 d . .
H28 H 0.3476(5) 0.5123(5) -0.4215(4) 0.078 Uiso 1 calc R .
C29 C 0.3044(5) 0.5571(5) -0.2858(4) 0.0517(13) Uani 1 d . .
H29 H 0.3310(5) 0.5132(5) -0.2618(4) 0.062 Uiso 1 calc R .
O4 O 0.2803(5) 0.6266(5) -0.5111(4) 0.098(2) Uani 1 d . .
C30 C 0.3303(3) 0.6494(3) -0.0616(3) 0.0319(9) Uani 1 d . .
H30 H 0.3967(3) 0.6750(3) -0.0773(3) 0.038 Uiso 1 calc R .
C31 C 0.2157(5) 0.3475(5) 0.0399(5) 0.0232(11) Uiso 0.643(4) d PD 1
C32 C 0.3055(6) 0.4134(6) 0.1217(5) 0.0346(14) Uiso 0.643(4) d PD 1
H32 H 0.3356(6) 0.4906(6) 0.1401(5) 0.042 Uiso 0.643(4) calc PR 1
C33 C 0.3498(6) 0.3638(8) 0.1756(6) 0.040(2) Uiso 0.643(4) d PD 1
H33 H 0.4098(6) 0.4076(8) 0.2288(6) 0.048 Uiso 0.643(4) calc PR 1
C34 C 0.3045(6) 0.2510(7) 0.1494(5) 0.0359(14) Uiso 0.643(4) d PD 1
C35 C 0.4373(8) 0.2503(9) 0.2699(8) 0.072(3) Uiso 0.643(4) d PD 1
H35A H 0.4579(31) 0.1996(14) 0.2923(43) 0.109 Uiso 0.643(4) calc PR 1
H35B H 0.4293(18) 0.3075(42) 0.3270(27) 0.109 Uiso 0.643(4) calc PR 1
H35C H 0.4917(16) 0.2845(53) 0.2396(18) 0.109 Uiso 0.643(4) calc PR 1
C36 C 0.2160(6) 0.1850(6) 0.0684(5) 0.0403(15) Uiso 0.643(4) d PD 1
H36 H 0.1857(6) 0.1078(6) 0.0501(5) 0.048 Uiso 0.643(4) calc PR 1
C37 C 0.1739(6) 0.2346(6) 0.0158(5) 0.0344(14) Uiso 0.643(4) d PD 1
H37 H 0.1149(6) 0.1897(6) -0.0381(5) 0.041 Uiso 0.643(4) calc PR 1
O5 O 0.3393(5) 0.1904(5) 0.1975(4) 0.0553(13) Uani 0.643(4) d PD 1
C31' C 0.2358(10) 0.3701(10) 0.0431(9) 0.0232(11) Uiso 0.357(4) d PD 2
C32' C 0.3016(10) 0.4464(11) 0.1383(9) 0.0346(14) Uiso 0.357(4) d PD 2
H32' H 0.3074(10) 0.5210(11) 0.1610(9) 0.042 Uiso 0.357(4) calc PR 2
C33' C 0.3576(10) 0.4152(12) 0.1990(10) 0.040(2) Uiso 0.357(4) d PD 2
H33' H 0.4020(10) 0.4682(12) 0.2612(10) 0.048 Uiso 0.357(4) calc PR 2
C34' C 0.3480(11) 0.3052(12) 0.1677(9) 0.0359(14) Uiso 0.357(4) d PD 2
C35' C 0.4185(14) 0.1801(13) 0.2058(13) 0.059(4) Uiso 0.357(4) d PD 2
H35D H 0.4678(75) 0.1815(39) 0.2590(37) 0.088 Uiso 0.357(4) calc PR 2
H35E H 0.4469(90) 0.1689(49) 0.1455(53) 0.088 Uiso 0.357(4) calc PR 2
H35F H 0.3510(21) 0.1199(16) 0.1915(88) 0.088 Uiso 0.357(4) calc PR 2
C36' C 0.2776(11) 0.2238(11) 0.0781(9) 0.0403(15) Uiso 0.357(4) d PD 2
H36' H 0.2674(11) 0.1484(11) 0.0598(9) 0.048 Uiso 0.357(4) calc PR 2
C37' C 0.2215(11) 0.2579(10) 0.0148(9) 0.0344(14) Uiso 0.357(4) d PD 2
H37' H 0.1748(11) 0.2045(10) -0.0462(9) 0.041 Uiso 0.357(4) calc PR 2
O5' O 0.4035(8) 0.2813(9) 0.2367(8) 0.0553(13) Uani 0.357(4) d PD 2
C38 C 0.0483(3) 0.3188(3) -0.2751(3) 0.0264(8) Uani 1 d . .
C39 C 0.0386(4) 0.3735(4) -0.3399(3) 0.0345(9) Uani 1 d . .
H39 H 0.0634(4) 0.4516(4) -0.3132(3) 0.041 Uiso 1 calc R .
C40 C -0.0071(4) 0.3139(4) -0.4427(3) 0.0391(10) Uani 1 d . .
H40 H -0.0121(4) 0.3521(4) -0.4843(3) 0.047 Uiso 1 calc R .
C41 C -0.0452(4) 0.1979(4) -0.4839(3) 0.0350(10) Uani 1 d . .
C42 C -0.1336(5) 0.0278(4) -0.6316(4) 0.059(2) Uani 1 d . .
H42A H -0.1646(31) 0.0027(4) -0.7024(8) 0.089 Uiso 1 calc R .
H42B H -0.1876(24) -0.0011(4) -0.5983(22) 0.089 Uiso 1 calc R .
H42C H -0.0767(8) 0.0011(4) -0.6247(29) 0.089 Uiso 1 calc R .
C43 C -0.0358(3) 0.1422(3) -0.4214(3) 0.0322(9) Uani 1 d . .
H43 H -0.0601(3) 0.0641(3) -0.4488(3) 0.039 Uiso 1 calc R .
C44 C 0.0096(3) 0.2024(3) -0.3178(3) 0.0297(9) Uani 1 d . .
H44 H 0.0141(3) 0.1637(3) -0.2766(3) 0.036 Uiso 1 calc R .
O6 O -0.0921(3) 0.1470(3) -0.5861(2) 0.0498(9) Uani 1 d . .
C45 C 0.1376(3) 0.3459(3) -0.1136(3) 0.0267(8) Uani 1 d . .
H45 H 0.1427(3) 0.2760(3) -0.1443(3) 0.032 Uiso 1 calc R .
C46 C 0.6594(10) 0.9842(10) 0.1398(9) 0.136(4) Uiso 1 d . .
C47 C 0.5653(20) 0.9778(18) 0.0699(15) 0.226(10) Uiso 0.95(3) d P .
C48 C 0.4668(15) 0.9442(14) 0.0851(13) 0.130(8) Uiso 0.67(3) d P .
C49 C 0.3976(16) 0.9451(16) -0.0131(15) 0.081(8) Uiso 0.39(2) d P .

loop_
_atom_type_symbol
_atom_type_description
_atom_type_scat_dispersion_real
_atom_type_scat_dispersion_imag
_atom_type_scat_source
C C 0.0033 0.0016 'International Tables Vol C Tables 4.2.6.8 and 6.1.1.4'
H H 0.0000 0.0000 'International Tables Vol C Tables 4.2.6.8 and 6.1.1.4'
N N 0.0061 0.0033 'International Tables Vol C Tables 4.2.6.8 and 6.1.1.4'
O O 0.0106 0.0060 'International Tables Vol C Tables 4.2.6.8 and 6.1.1.4'
Mo Mo -1.6832 0.6857 'International Tables Vol C Tables 4.2.6.8 and 6.1.1.4'
H H- 0.0000 0.0000 'International Tables Vol C Tables 4.2.6.8 and 6.1.1.4'

loop_
_geom_angle_atom_site_label_1
_geom_angle_atom_site_label_2
_geom_angle_atom_site_label_3
_geom_angle
_geom_angle_site_symmetry_1
_geom_angle_site_symmetry_3
_geom_angle_publ_flag
HY Mo1 Mo2 109.4(13) 2_565 . y
HY Mo1 N2 89.5(13) 2_565 . y
Mo2 Mo1 N2 92.96(9) . . y
HY Mo1 N4 158.9(13) 2_565 . y
Mo2 Mo1 N4 91.65(9) . . y
N2 Mo1 N4 91.41(13) . . y
HY Mo1 N6 88.0(13) 2_565 . y
Mo2 Mo1 N6 93.21(9) . . y
N2 Mo1 N6 173.81(12) . . y
N4 Mo1 N6 88.95(12) . . y
HY Mo2 Mo1 107.0(13) . . y
HY Mo2 N1 87.8(13) . . y
Mo1 Mo2 N1 92.37(9) . . y
HY Mo2 N3 159.6(13) . . y
Mo1 Mo2 N3 93.42(9) . . y
N1 Mo2 N3 90.59(13) . . y
HY Mo2 N5 90.6(13) . . y
Mo1 Mo2 N5 92.36(9) . . y
N1 Mo2 N5 175.27(12) . . y
N3 Mo2 N5 89.35(12) . . y
Mo2 HY Mo1 143.6(25) . 2_565 y
C15 N1 C1 118.7(3) . . ?
C15 N1 Mo2 117.4(3) . . ?
C1 N1 Mo2 123.6(3) . . ?
C15 N2 C8' 117.8(5) . . ?
C15 N2 C8 118.8(5) . . ?
C15 N2 Mo1 117.0(3) . . ?
C8' N2 Mo1 125.0(4) . . ?
C8 N2 Mo1 123.5(4) . . ?
C30 N3 C16 117.5(3) . . ?
C30 N3 Mo2 115.7(3) . . ?
C16 N3 Mo2 126.1(3) . . ?
C30 N4 C23 116.7(4) . . ?
C30 N4 Mo1 118.5(3) . . ?
C23 N4 Mo1 124.2(3) . . ?
C45 N5 C31' 121.1(6) . . ?
C45 N5 C31 115.3(4) . . ?
C45 N5 Mo2 116.9(3) . . ?
C31' N5 Mo2 121.2(5) . . ?
C31 N5 Mo2 127.8(3) . . ?
C45 N6 C38 118.9(3) . . ?
C45 N6 Mo1 116.8(2) . . ?
C38 N6 Mo1 124.2(2) . . ?
C7 C1 C2 117.6(4) . . ?
C7 C1 N1 119.3(3) . . ?
C2 C1 N1 122.8(4) . . ?
C3 C2 C1 120.9(4) . . ?
C2 C3 C4 120.3(4) . . ?
O1 C4 C6 124.6(4) . . ?
O1 C4 C3 115.5(4) . . ?
C6 C4 C3 119.8(4) . . ?
C4 C6 C7 119.1(4) . . ?
C1 C7 C6 122.3(4) . . ?
C4 O1 C5 116.5(4) . . ?
C9 C8 C14 117.4(8) . . ?
C9 C8 N2 124.6(7) . . ?
C14 C8 N2 117.9(7) . . ?
C10 C9 C8 121.9(8) . . ?
C11 C10 C9 120.7(8) . . ?
C10 C11 C13 119.1(8) . . ?
C10 C11 O2 115.3(9) . . ?
C13 C11 O2 125.6(9) . . ?
C11 C13 C14 120.0(8) . . ?
C8 C14 C13 120.2(8) . . ?
C11 O2 C12 116.8(12) . . ?
C14' C8' N2 121.9(8) . . ?
C14' C8' C9' 116.8(8) . . ?
N2 C8' C9' 121.0(8) . . ?
C10' C9' C8' 120.5(9) . . ?
C9' C10' C11' 120.6(9) . . ?
O2' C11' C13' 125.7(10) . . ?
O2' C11' C10' 115.6(10) . . ?
C13' C11' C10' 118.6(9) . . ?
C14' C13' C11' 120.3(9) . . ?
C13' C14' C8' 123.1(9) . . ?
C11' O2' C12' 116.4(12) . . ?
N2 C15 N1 120.2(3) . . ?
C17 C16 C22 117.2(4) . . ?
C17 C16 N3 121.0(4) . . ?
C22 C16 N3 121.6(4) . . ?
C16 C17 C18 122.2(4) . . ?
C19 C18 C17 119.8(4) . . ?
C18 C19 O3 125.9(4) . . ?
C18 C19 C21 118.7(4) . . ?
O3 C19 C21 115.4(4) . . ?
C22 C21 C19 121.2(4) . . ?
C21 C22 C16 120.9(4) . . ?
C19 O3 C20 117.6(4) . . ?
C29 C23 C24 118.5(4) . . ?
C29 C23 N4 121.0(4) . . ?
C24 C23 N4 120.4(4) . . ?
C25 C24 C23 120.3(5) . . ?
C26 C25 C24 120.5(5) . . ?
C25 C26 C28 120.5(5) . . ?
C25 C26 O4 115.8(5) . . ?
C28 C26 O4 123.7(5) . . ?
C26 C28 C29 119.1(5) . . ?
C23 C29 C28 121.1(5) . . ?
C26 O4 C27 118.9(5) . . ?
N4 C30 N3 120.6(4) . . ?
C37 C31 C32 117.6(6) . . ?
C37 C31 N5 124.9(6) . . ?
C32 C31 N5 117.5(5) . . ?
C33 C32 C31 120.7(7) . . ?
C34 C33 C32 119.4(7) . . ?
C33 C34 C36 120.3(6) . . ?
C33 C34 O5 125.6(7) . . ?
C36 C34 O5 114.0(7) . . ?
C37 C36 C34 119.6(7) . . ?
C31 C37 C36 122.3(7) . . ?
C34 O5 C35 116.1(7) . . ?
C37' C31' N5 121.5(10) . . ?
C37' C31' C32' 117.7(10) . . ?
N5 C31' C32' 120.2(10) . . ?
C33' C32' C31' 122.2(12) . . ?
C32' C33' C34' 119.6(12) . . ?
C33' C34' O5' 115.0(11) . . ?
C33' C34' C36' 121.0(10) . . ?
O5' C34' C36' 123.6(12) . . ?
C34' C36' C37' 118.7(11) . . ?
C31' C37' C36' 120.5(11) . . ?
C34' O5' C35' 119.8(12) . . ?
C44 C38 C39 117.4(4) . . ?
C44 C38 N6 124.5(4) . . ?
C39 C38 N6 118.0(3) . . ?
C40 C39 C38 121.4(4) . . ?
C41 C40 C39 120.3(4) . . ?
O6 C41 C40 115.5(4) . . ?
O6 C41 C43 125.2(4) . . ?
C40 C41 C43 119.3(4) . . ?
C41 C43 C44 120.4(4) . . ?
C38 C44 C43 121.2(4) . . ?
C41 O6 C42 117.5(4) . . ?
N6 C45 N5 120.7(3) . . ?
C48 C47 C46 121.4(19) . . ?
C48 C47 C49 123.4(20) . 2_675 ?
C46 C47 C49 110.9(19) . 2_675 ?
C47 C48 C49 101.5(16) . . ?
C47 C49 C48 127.4(16) 2_675 . ?

loop_
_geom_bond_atom_site_label_1
_geom_bond_atom_site_label_2
_geom_bond_distance
_geom_bond_site_symmetry_2
_geom_bond_publ_flag
Mo1 HY 1.87(4) 2_565 y
Mo1 Mo2 2.0980(5) . y
Mo1 Mo2 3.5397(7) 2_565 y
Mo1 N2 2.143(3) . y
Mo1 N4 2.150(3) . y
Mo1 N6 2.151(3) . y
Mo2 HY 1.86(4) . y
Mo2 N1 2.143(3) . y
Mo2 N3 2.163(3) . y
Mo2 N5 2.164(3) . y
HY Mo1 1.87(4) 2_565 ?
N1 C15 1.327(5) . ?
N1 C1 1.419(5) . ?
N2 C15 1.323(5) . ?
N2 C8' 1.402(10) . ?
N2 C8 1.442(9) . ?
N3 C30 1.328(5) . ?
N3 C16 1.424(5) . ?
N4 C30 1.308(5) . ?
N4 C23 1.433(5) . ?
N5 C45 1.330(5) . ?
N5 C31' 1.392(12) . ?
N5 C31 1.449(7) . ?
N6 C45 1.326(5) . ?
N6 C38 1.423(5) . ?
C1 C7 1.382(6) . ?
C1 C2 1.401(6) . ?
C2 C3 1.383(6) . ?
C3 C4 1.387(7) . ?
C4 O1 1.375(5) . ?
C4 C6 1.386(6) . ?
C5 O1 1.420(6) . ?
C6 C7 1.391(6) . ?
C8 C9 1.378(11) . ?
C8 C14 1.382(11) . ?
C9 C10 1.365(11) . ?
C10 C11 1.356(11) . ?
C11 C13 1.380(11) . ?
C11 O2 1.385(12) . ?
C12 O2 1.408(15) . ?
C13 C14 1.400(11) . ?
C8' C14' 1.383(12) . ?
C8' C9' 1.414(12) . ?
C9' C10' 1.387(12) . ?
C10' C11' 1.406(13) . ?
C11' O2' 1.363(12) . ?
C11' C13' 1.378(12) . ?
C12' O2' 1.45(2) . ?
C13' C14' 1.371(12) . ?
C16 C17 1.381(6) . ?
C16 C22 1.394(6) . ?
C17 C18 1.386(6) . ?
C18 C19 1.376(6) . ?
C19 O3 1.380(6) . ?
C19 C21 1.386(6) . ?
C20 O3 1.396(6) . ?
C21 C22 1.374(7) . ?
C23 C29 1.376(7) . ?
C23 C24 1.392(6) . ?
C24 C25 1.379(7) . ?
C25 C26 1.358(8) . ?
C26 C28 1.381(8) . ?
C26 O4 1.389(6) . ?
C27 O4 1.396(9) . ?
C28 C29 1.390(7) . ?
C31 C37 1.365(9) . ?
C31 C32 1.410(9) . ?
C32 C33 1.399(10) . ?
C33 C34 1.360(10) . ?
C34 C36 1.394(11) . ?
C34 O5 1.403(8) . ?
C35 O5 1.409(11) . ?
C36 C37 1.370(9) . ?
C31' C37' 1.386(14) . ?
C31' C32' 1.399(15) . ?
C32' C33' 1.364(15) . ?
C33' C34' 1.37(2) . ?
C34' O5' 1.378(13) . ?
C34' C36' 1.39(2) . ?
C35' O5' 1.38(2) . ?
C36' C37' 1.420(15) . ?
C38 C44 1.386(5) . ?
C38 C39 1.402(6) . ?
C39 C40 1.383(6) . ?
C40 C41 1.381(6) . ?
C41 O6 1.376(5) . ?
C41 C43 1.383(6) . ?
C42 O6 1.419(6) . ?
C43 C44 1.392(6) . ?
C46 C47 1.51(2) . ?
C47 C48 1.32(2) . ?
C47 C49 1.53(3) 2_675 ?
C48 C49 1.63(2) . ?
C49 C47 1.53(3) 2_675 ?
